data_4342402
loop_
_publ_author_name
'Feng, Jiang-He'
'Hu, Chun-Li'
'Xu, Xiang'
'Kong, Fang'
'Mao, Jiang-Gao'

_publ_section_title
;
 Na2RE2TeO4(BO3)2 (RE = Y, Dy-Lu): Luminescent and Structural Studies on a
 Series of Mixed Metal Borotellurates.
;
_journal_issue 5
_journal_name_full 'Inorganic chemistry'
_journal_page_first 2447
_journal_paper_doi 10.1021/ic503068s
_journal_volume 54
_journal_year 2015
_chemical_formula_sum 'B2 Na2 O10 Te Y2'
_chemical_formula_weight 533.02
_chemical_name_systematic
; 
 ? 
;
_space_group_IT_number 14
_symmetry_cell_setting monoclinic
_symmetry_space_group_name_Hall '-P 2ybc'
_symmetry_space_group_name_H-M 'P 1 21/c 1'
_atom_sites_solution_hydrogens nome
_atom_sites_solution_primary direct
_atom_sites_solution_secondary difmap
_audit_creation_method SHELXL-97
_cell_angle_alpha 90.00
_cell_angle_beta 104.260(10)
_cell_angle_gamma 90.00
_cell_formula_units_Z 2
_cell_length_a 6.3073(7)
_cell_length_b 9.9279(8)
_cell_length_c 6.7219(6)
_cell_measurement_reflns_used 1494
_cell_measurement_temperature 293(2)
_cell_measurement_theta_max 26.2815
_cell_measurement_theta_min 3.1103
_cell_volume 407.94(7)
_computing_structure_refinement 'SHELXL-97 (Sheldrick, 1997)'
_computing_structure_solution 'SHELXS-97 (Sheldrick, 1990)'
_diffrn_ambient_temperature 293(2)
_diffrn_measured_fraction_theta_full 0.999
_diffrn_measured_fraction_theta_max 0.999
_diffrn_measurement_device_type 'SuperNova, Dual, Cu at zero, Atlas'
_diffrn_radiation_monochromator mirror
_diffrn_radiation_source 'SuperNova (Mo) X-ray Source'
_diffrn_radiation_type MoK\a
_diffrn_radiation_wavelength 0.71073
_diffrn_reflns_av_R_equivalents 0.0571
_diffrn_reflns_av_sigmaI/netI 0.0510
_diffrn_reflns_limit_h_max 5
_diffrn_reflns_limit_h_min -7
_diffrn_reflns_limit_k_max 11
_diffrn_reflns_limit_k_min -12
_diffrn_reflns_limit_l_max 8
_diffrn_reflns_limit_l_min -8
_diffrn_reflns_number 2537
_diffrn_reflns_theta_full 26.37
_diffrn_reflns_theta_max 26.37
_diffrn_reflns_theta_min 3.33
_exptl_absorpt_coefficient_mu 17.811
_exptl_absorpt_correction_T_max 1.00000
_exptl_absorpt_correction_T_min 0.26533
_exptl_absorpt_correction_type multi-scan
_exptl_crystal_density_diffrn 4.339
_exptl_crystal_density_method 'not measured'
_exptl_crystal_description block
_exptl_crystal_F_000 592
_exptl_crystal_size_max 0.1492
_exptl_crystal_size_mid 0.1072
_exptl_crystal_size_min 0.0570
_refine_diff_density_max 1.219
_refine_diff_density_min -1.984
_refine_diff_density_rms 0.256
_refine_ls_extinction_coef 0.0204(13)
_refine_ls_extinction_expression Fc^*^=kFc[1+0.001xFc^2^\l^3^/sin(2\q)]^-1/4^
_refine_ls_extinction_method SHELXL
_refine_ls_goodness_of_fit_ref 1.030
_refine_ls_hydrogen_treatment nome
_refine_ls_matrix_type full
_refine_ls_number_parameters 80
_refine_ls_number_reflns 827
_refine_ls_number_restraints 6
_refine_ls_restrained_S_all 1.030
_refine_ls_R_factor_all 0.0320
_refine_ls_R_factor_gt 0.0294
_refine_ls_shift/su_max 0.009
_refine_ls_shift/su_mean 0.001
_refine_ls_structure_factor_coef Fsqd
_refine_ls_weighting_details 'calc w=1/[\s^2^(Fo^2^)+(0.0343P)^2^+0.0000P] where P=(Fo^2^+2Fc^2^)/3'
_refine_ls_weighting_scheme calc
_refine_ls_wR_factor_gt 0.0686
_refine_ls_wR_factor_ref 0.0704
_reflns_number_gt 756
_reflns_number_total 827
_reflns_threshold_expression >2sigma(I)
_cod_data_source_file ic503068s_si_002.cif
_cod_data_source_block '_Na2Y2TeB2O10'
_cod_depositor_comments 'Adding full bibliography for 4342402--4342408.cif.'
_cod_original_sg_symbol_H-M P2(1)/c
_cod_database_code 4342402

loop_
_symmetry_equiv_pos_as_xyz
'x, y, z'
'-x, y+1/2, -z+1/2'
'-x, -y, -z'
'x, -y-1/2, z-1/2'

loop_
_atom_site_label
_atom_site_type_symbol
_atom_site_fract_x
_atom_site_fract_y
_atom_site_fract_z
_atom_site_U_iso_or_equiv
_atom_site_adp_type
_atom_site_occupancy
_atom_site_symmetry_multiplicity
_atom_site_calc_flag
_atom_site_refinement_flags
Y1 Y 0.12666(10) 0.83373(5) 0.02394(8) 0.0086(2) Uani 1 1 d .
Te1 Te 0.0000 0.5000 0.0000 0.0072(2) Uani 1 2 d S
Na1 Na -0.4159(5) 0.6108(2) 0.1660(4) 0.0213(6) Uani 1 1 d .
O1 O 0.4810(7) 0.8267(4) 0.0561(6) 0.0125(9) Uani 1 1 d .
O2 O -0.0049(7) 0.6494(3) 0.1760(6) 0.0097(9) Uani 1 1 d .
O3 O 0.2891(7) 0.4386(4) 0.1636(5) 0.0125(9) Uani 1 1 d .
O4 O -0.1998(7) 0.9377(4) 0.0083(5) 0.0104(9) Uani 1 1 d .
O5 O -0.1622(7) 0.3855(4) 0.1338(5) 0.0098(9) Uani 1 1 d .
B1 B 0.3364(12) 0.3996(6) 0.3711(9) 0.0086(13) Uani 1 1 d U

loop_
_atom_site_aniso_label
_atom_site_aniso_U_11
_atom_site_aniso_U_22
_atom_site_aniso_U_33
_atom_site_aniso_U_23
_atom_site_aniso_U_13
_atom_site_aniso_U_12
Y1 0.0128(4) 0.0055(3) 0.0077(3) 0.00007(19) 0.0026(2) -0.0005(2)
Te1 0.0114(4) 0.0040(3) 0.0064(3) -0.00005(17) 0.0023(2) -0.00036(18)
Na1 0.0221(17) 0.0161(11) 0.0248(12) 0.0025(10) 0.0040(12) 0.0005(11)
O1 0.007(2) 0.015(2) 0.017(2) -0.0020(15) 0.0048(19) -0.0001(16)
O2 0.014(2) 0.0065(16) 0.0075(18) -0.0008(14) 0.0009(17) 0.0005(16)
O3 0.012(3) 0.0138(19) 0.0101(18) 0.0031(15) -0.0008(18) 0.0053(17)
O4 0.011(2) 0.0101(18) 0.0100(18) 0.0028(15) 0.0025(17) -0.0011(17)
O5 0.010(2) 0.0094(17) 0.0102(18) -0.0005(15) 0.0027(17) -0.0041(17)
B1 0.011(3) 0.004(2) 0.010(2) -0.0023(19) 0.001(2) -0.005(2)

loop_
_atom_type_symbol
_atom_type_description
_atom_type_scat_dispersion_real
_atom_type_scat_dispersion_imag
_atom_type_scat_source
B B 0.0013 0.0007 'International Tables Vol C Tables 4.2.6.8 and 6.1.1.4'
O O 0.0106 0.0060 'International Tables Vol C Tables 4.2.6.8 and 6.1.1.4'
Na Na 0.0362 0.0249 'International Tables Vol C Tables 4.2.6.8 and 6.1.1.4'
Te Te -0.5308 1.6751 'International Tables Vol C Tables 4.2.6.8 and 6.1.1.4'
Y Y -2.7962 3.5667 'International Tables Vol C Tables 4.2.6.8 and 6.1.1.4'

loop_
_geom_angle_atom_site_label_1
_geom_angle_atom_site_label_2
_geom_angle_atom_site_label_3
_geom_angle
_geom_angle_site_symmetry_1
_geom_angle_site_symmetry_3
O1 Y1 O4 154.83(13) . .
O1 Y1 O2 101.97(16) . 4_575
O4 Y1 O2 79.85(14) . 4_575
O1 Y1 O5 93.58(15) . 2
O4 Y1 O5 79.08(13) . 2
O2 Y1 O5 157.28(14) 4_575 2
O1 Y1 O4 79.65(15) . 3_575
O4 Y1 O4 75.71(17) . 3_575
O2 Y1 O4 82.19(12) 4_575 3_575
O5 Y1 O4 84.46(12) 2 3_575
O1 Y1 O2 113.18(14) . .
O4 Y1 O2 87.75(14) . .
O2 Y1 O2 115.12(13) 4_575 .
O5 Y1 O2 72.43(13) 2 .
O4 Y1 O2 153.83(13) 3_575 .
O1 Y1 O5 79.34(14) . 3_565
O4 Y1 O5 123.92(14) . 3_565
O2 Y1 O5 70.86(12) 4_575 3_565
O5 Y1 O5 129.02(11) 2 3_565
O4 Y1 O5 141.25(12) 3_575 3_565
O2 Y1 O5 64.92(12) . 3_565
O1 Y1 Te1 101.26(9) . .
O4 Y1 Te1 103.85(10) . .
O2 Y1 Te1 90.07(8) 4_575 .
O5 Y1 Te1 103.15(9) 2 .
O4 Y1 Te1 172.21(9) 3_575 .
O2 Y1 Te1 32.50(9) . .
O5 Y1 Te1 33.04(9) 3_565 .
O1 Y1 Na1 38.55(10) . 1_655
O4 Y1 Na1 162.15(10) . 1_655
O2 Y1 Na1 112.60(11) 4_575 1_655
O5 Y1 Na1 89.87(11) 2 1_655
O4 Y1 Na1 117.47(12) 3_575 1_655
O2 Y1 Na1 75.49(11) . 1_655
O5 Y1 Na1 54.06(11) 3_565 1_655
Te1 Y1 Na1 64.81(4) . 1_655
O1 Y1 Y1 116.83(10) . 3_575
O4 Y1 Y1 38.38(9) . 3_575
O2 Y1 Y1 78.62(9) 4_575 3_575
O5 Y1 Y1 79.61(9) 2 3_575
O4 Y1 Y1 37.33(11) 3_575 3_575
O2 Y1 Y1 123.40(10) . 3_575
O5 Y1 Y1 148.09(9) 3_565 3_575
Te1 Y1 Y1 141.68(3) . 3_575
Na1 Y1 Y1 153.03(5) 1_655 3_575
O1 Y1 Na1 67.32(11) . 2
O4 Y1 Na1 90.23(11) . 2
O2 Y1 Na1 122.16(9) 4_575 2
O5 Y1 Na1 49.72(11) 2 2
O4 Y1 Na1 40.52(10) 3_575 2
O2 Y1 Na1 121.28(10) . 2
O5 Y1 Na1 145.82(12) 3_565 2
Te1 Y1 Na1 146.93(4) . 2
Na1 Y1 Na1 93.26(3) 1_655 2
Y1 Y1 Na1 61.02(4) 3_575 2
O1 Y1 Na1 145.50(12) . 4_575
O4 Y1 Na1 39.18(10) . 4_575
O2 Y1 Na1 44.04(11) 4_575 4_575
O5 Y1 Na1 117.39(11) 2 4_575
O4 Y1 Na1 88.13(11) 3_575 4_575
O2 Y1 Na1 91.69(11) . 4_575
O5 Y1 Na1 91.11(10) 3_565 4_575
Te1 Y1 Na1 86.88(4) . 4_575
Na1 Y1 Na1 145.14(5) 1_655 4_575
Y1 Y1 Na1 59.60(4) 3_575 4_575
Na1 Y1 Na1 120.62(4) 2 4_575
O5 Te1 O5 180.0 3_565 .
O5 Te1 O2 94.53(16) 3_565 3_565
O5 Te1 O2 85.47(16) . 3_565
O5 Te1 O2 85.47(16) 3_565 .
O5 Te1 O2 94.53(16) . .
O2 Te1 O2 180.00(18) 3_565 .
O5 Te1 O3 94.75(17) 3_565 3_565
O5 Te1 O3 85.25(17) . 3_565
O2 Te1 O3 92.77(16) 3_565 3_565
O2 Te1 O3 87.23(16) . 3_565
O5 Te1 O3 85.25(17) 3_565 .
O5 Te1 O3 94.75(17) . .
O2 Te1 O3 87.23(16) 3_565 .
O2 Te1 O3 92.77(16) . .
O3 Te1 O3 180.0(2) 3_565 .
O5 Te1 Na1 58.02(13) 3_565 3_565
O5 Te1 Na1 121.98(13) . 3_565
O2 Te1 Na1 52.45(14) 3_565 3_565
O2 Te1 Na1 127.55(14) . 3_565
O3 Te1 Na1 128.18(12) 3_565 3_565
O3 Te1 Na1 51.82(12) . 3_565
O5 Te1 Na1 121.98(13) 3_565 .
O5 Te1 Na1 58.02(13) . .
O2 Te1 Na1 127.55(14) 3_565 .
O2 Te1 Na1 52.45(14) . .
O3 Te1 Na1 51.82(12) 3_565 .
O3 Te1 Na1 128.18(12) . .
Na1 Te1 Na1 180.00(5) 3_565 .
O5 Te1 Y1 44.88(11) 3_565 .
O5 Te1 Y1 135.12(11) . .
O2 Te1 Y1 138.50(11) 3_565 .
O2 Te1 Y1 41.50(11) . .
O3 Te1 Y1 84.26(11) 3_565 .
O3 Te1 Y1 95.74(11) . .
Na1 Te1 Y1 98.30(4) 3_565 .
Na1 Te1 Y1 81.70(4) . .
O5 Te1 Y1 135.12(11) 3_565 3_565
O5 Te1 Y1 44.88(11) . 3_565
O2 Te1 Y1 41.50(11) 3_565 3_565
O2 Te1 Y1 138.50(11) . 3_565
O3 Te1 Y1 95.74(11) 3_565 3_565
O3 Te1 Y1 84.26(11) . 3_565
Na1 Te1 Y1 81.70(4) 3_565 3_565
Na1 Te1 Y1 98.30(4) . 3_565
Y1 Te1 Y1 180.0 . 3_565
O1 Na1 O4 122.56(17) 1_455 4_576
O1 Na1 O3 118.55(18) 1_455 1_455
O4 Na1 O3 96.51(15) 4_576 1_455
O1 Na1 O3 91.38(16) 1_455 3_565
O4 Na1 O3 123.92(18) 4_576 3_565
O3 Na1 O3 104.45(14) 1_455 3_565
O1 Na1 O2 94.11(16) 1_455 .
O4 Na1 O2 71.36(15) 4_576 .
O3 Na1 O2 145.81(15) 1_455 .
O3 Na1 O2 62.17(14) 3_565 .
O1 Na1 O5 147.29(17) 1_455 .
O4 Na1 O5 73.41(13) 4_576 .
O3 Na1 O5 83.84(14) 1_455 .
O3 Na1 O5 58.39(12) 3_565 .
O2 Na1 O5 62.19(12) . .
O1 Na1 O5 68.28(14) 1_455 3_465
O4 Na1 O5 149.93(18) 4_576 3_465
O3 Na1 O5 57.19(12) 1_455 3_465
O3 Na1 O5 80.33(14) 3_565 3_465
O2 Na1 O5 138.49(13) . 3_465
O5 Na1 O5 113.56(11) . 3_465
O1 Na1 O1 89.01(13) 1_455 4_476
O4 Na1 O1 52.07(14) 4_576 4_476
O3 Na1 O1 79.80(13) 1_455 4_476
O3 Na1 O1 174.88(18) 3_565 4_476
O2 Na1 O1 112.70(14) . 4_476
O5 Na1 O1 119.95(13) . 4_476
O5 Na1 O1 104.54(14) 3_465 4_476
O1 Na1 B1 26.50(17) 1_455 2
O4 Na1 B1 101.98(17) 4_576 2
O3 Na1 B1 143.4(2) 1_455 2
O3 Na1 B1 90.99(16) 3_565 2
O2 Na1 B1 70.63(17) . 2
O5 Na1 B1 131.60(19) . 2
O5 Na1 B1 94.31(17) 3_465 2
O1 Na1 B1 87.08(15) 4_476 2
O1 Na1 B1 108.85(16) 1_455 3_566
O4 Na1 B1 26.26(17) 4_576 3_566
O3 Na1 B1 85.34(15) 1_455 3_566
O3 Na1 B1 150.1(2) 3_565 3_566
O2 Na1 B1 93.82(18) . 3_566
O5 Na1 B1 95.70(16) . 3_566
O5 Na1 B1 127.05(19) 3_465 3_566
O1 Na1 B1 26.08(16) 4_476 3_566
B1 Na1 B1 97.61(16) 2 3_566
O1 Na1 Na1 113.93(16) 1_455 3_465
O4 Na1 Na1 123.51(15) 4_576 3_465
O3 Na1 Na1 53.07(11) 1_455 3_465
O3 Na1 Na1 51.38(11) 3_565 3_465
O2 Na1 Na1 106.39(15) . 3_465
O5 Na1 Na1 58.72(12) . 3_465
O5 Na1 Na1 54.85(11) 3_465 3_465
O1 Na1 Na1 132.79(16) 4_476 3_465
B1 Na1 Na1 131.47(16) 2 3_465
B1 Na1 Na1 130.57(15) 3_566 3_465
O1 Na1 B1 129.2(2) 1_455 1_455
O4 Na1 B1 70.91(16) 4_576 1_455
O3 Na1 B1 26.10(14) 1_455 1_455
O3 Na1 B1 122.99(16) 3_565 1_455
O2 Na1 B1 133.52(17) . 1_455
O5 Na1 B1 81.68(15) . 1_455
O5 Na1 B1 80.98(16) 3_465 1_455
O1 Na1 B1 60.08(13) 4_476 1_455
B1 Na1 B1 143.80(14) 2 1_455
B1 Na1 B1 59.9(2) 3_566 1_455
Na1 Na1 B1 74.03(14) 3_465 1_455
B1 O1 Y1 141.1(3) 2_655 .
B1 O1 Na1 103.6(3) 2_655 1_655
Y1 O1 Na1 105.13(18) . 1_655
B1 O1 Na1 81.5(3) 2_655 4_675
Y1 O1 Na1 110.59(17) . 4_675
Na1 O1 Na1 112.19(17) 1_655 4_675
Te1 O2 Y1 129.47(17) . 4_576
Te1 O2 Y1 106.00(17) . .
Y1 O2 Y1 108.07(15) 4_576 .
Te1 O2 Na1 92.18(16) . .
Y1 O2 Na1 98.35(15) 4_576 .
Y1 O2 Na1 124.08(16) . .
B1 O3 Te1 125.2(4) . .
B1 O3 Na1 101.8(3) . 1_655
Te1 O3 Na1 111.84(16) . 1_655
B1 O3 Na1 139.8(4) . 3_565
Te1 O3 Na1 91.11(14) . 3_565
Na1 O3 Na1 75.55(14) 1_655 3_565
B1 O4 Y1 122.6(3) 2 .
B1 O4 Y1 119.3(3) 2 3_575
Y1 O4 Y1 104.29(17) . 3_575
B1 O4 Na1 102.6(4) 2 4_575
Y1 O4 Na1 104.17(16) . 4_575
Y1 O4 Na1 100.55(14) 3_575 4_575
Te1 O5 Y1 132.29(19) . 2_545
Te1 O5 Y1 102.07(16) . 3_565
Y1 O5 Y1 103.62(14) 2_545 3_565
Te1 O5 Na1 86.74(14) . .
Y1 O5 Na1 91.02(13) 2_545 .
Y1 O5 Na1 149.25(17) 3_565 .
Te1 O5 Na1 99.88(14) . 3_465
Y1 O5 Na1 122.58(17) 2_545 3_465
Y1 O5 Na1 82.96(11) 3_565 3_465
Na1 O5 Na1 66.44(11) . 3_465
O1 B1 O4 122.5(5) 2_645 2_545
O1 B1 O3 117.5(5) 2_645 .
O4 B1 O3 119.9(5) 2_545 .
O1 B1 Na1 49.9(2) 2_645 2_545
O4 B1 Na1 117.7(3) 2_545 2_545
O3 B1 Na1 100.6(3) . 2_545
O1 B1 Na1 72.4(3) 2_645 3_566
O4 B1 Na1 51.1(3) 2_545 3_566
O3 B1 Na1 165.7(4) . 3_566
Na1 B1 Na1 93.75(17) 2_545 3_566
O1 B1 Na1 92.6(4) 2_645 1_655
O4 B1 Na1 122.0(3) 2_545 1_655
O3 B1 Na1 52.1(3) . 1_655
Na1 B1 Na1 120.2(2) 2_545 1_655
Na1 B1 Na1 120.1(2) 3_566 1_655

loop_
_geom_bond_atom_site_label_1
_geom_bond_atom_site_label_2
_geom_bond_distance
_geom_bond_site_symmetry_2
Y1 O1 2.193(4) .
Y1 O4 2.282(4) .
Y1 O2 2.287(4) 4_575
Y1 O5 2.314(3) 2
Y1 O4 2.337(4) 3_575
Y1 O2 2.345(4) .
Y1 O5 2.455(4) 3_565
Y1 Te1 3.4027(5) .
Y1 Na1 3.574(3) 1_655
Y1 Y1 3.6473(10) 3_575
Y1 Na1 3.656(2) 2
Y1 Na1 3.708(3) 4_575
Te1 O5 1.897(4) 3_565
Te1 O5 1.897(4) .
Te1 O2 1.902(3) 3_565
Te1 O2 1.902(3) .
Te1 O3 1.979(4) 3_565
Te1 O3 1.979(4) .
Te1 Na1 3.283(3) 3_565
Te1 Na1 3.283(3) .
Te1 Y1 3.4027(5) 3_565
Na1 O1 2.308(4) 1_455
Na1 O4 2.416(4) 4_576
Na1 O3 2.523(5) 1_455
Na1 O3 2.582(4) 3_565
Na1 O2 2.605(5) .
Na1 O5 2.790(5) .
Na1 O5 2.916(5) 3_465
Na1 O1 2.919(5) 4_476
Na1 B1 2.932(6) 2
Na1 B1 3.029(6) 3_566
Na1 Na1 3.127(5) 3_465
Na1 B1 3.130(7) 1_455
O1 B1 1.346(8) 2_655
O1 Na1 2.308(4) 1_655
O1 Na1 2.919(5) 4_675
O2 Y1 2.287(4) 4_576
O3 B1 1.407(7) .
O3 Na1 2.523(5) 1_655
O3 Na1 2.582(4) 3_565
O4 B1 1.373(8) 2
O4 Y1 2.337(4) 3_575
O4 Na1 2.416(4) 4_575
O5 Y1 2.314(3) 2_545
O5 Y1 2.455(4) 3_565
O5 Na1 2.916(5) 3_465
B1 O1 1.346(8) 2_645
B1 O4 1.373(8) 2_545
B1 Na1 2.932(6) 2_545
B1 Na1 3.029(6) 3_566
B1 Na1 3.130(7) 1_655
